data_4349947
loop_
_publ_author_name
'Ansari, Shagufi N.'
'Saini, Anoop K.'
'Kumari, Pratibha'
'Mobin, Shaikh M.'

_publ_section_title
;
 An imidazole derivative-based chemodosimeter for Zn2+ and Cu2+ ions
 through &#x201C;ON--OFF--ON&#x201D; switching with intracellular Zn2+
 detection
;
_journal_issue 3
_journal_name_full 'Inorganic Chemistry Frontiers'
_journal_page_first 736
_journal_paper_doi 10.1039/C8QI01127C
_journal_volume 6
_journal_year 2019
_chemical_formula_sum 'C14 H17 N3 O2'
_chemical_formula_weight 259.30
_chemical_name_systematic HL
_space_group_crystal_system orthorhombic
_space_group_IT_number 19
_space_group_name_Hall 'P 2ac 2ab'
_space_group_name_H-M_alt 'P 21 21 21'
_atom_sites_solution_hydrogens geom
_audit_creation_method SHELXL-2014/7
_audit_update_record
;
2018-06-11 deposited with the CCDC.
2019-01-21 downloaded from the CCDC.
;
_cell_angle_alpha 90
_cell_angle_beta 90
_cell_angle_gamma 90
_cell_formula_units_Z 4
_cell_length_a 7.6721(2)
_cell_length_b 11.4426(2)
_cell_length_c 15.8174(4)
_cell_measurement_reflns_used 6138
_cell_measurement_temperature 293(2)
_cell_measurement_theta_max 28.2460
_cell_measurement_theta_min 3.9240
_cell_volume 1388.59(6)
_computing_cell_refinement 'CrysAlis RED, Oxford Diffraction Ltd.,'
_computing_data_collection 'CrysAlis CCD, Oxford Diffraction Ltd.,'
_computing_data_reduction 'CrysAlis RED, Oxford Diffraction Ltd.,'
_computing_molecular_graphics Ortep3
_computing_publication_material Shelx97
_computing_structure_refinement 'SHELXL-2014/7 (Sheldrick, 2014)'
_computing_structure_solution 'SHELXS-97 (Sheldrick, 1997)'
_diffrn_ambient_temperature 293(2)
_diffrn_detector_area_resol_mean 15.9948
_diffrn_measured_fraction_theta_full 0.999
_diffrn_measured_fraction_theta_max 0.999
_diffrn_measurement_device_type 'OXFORD DIFFRACTION SUPER NOVA'
_diffrn_measurement_method \w/q-scan
_diffrn_radiation_monochromator graphite
_diffrn_radiation_source 'Micro-Focus (Mo) X-ray Source'
_diffrn_radiation_type MoK\a
_diffrn_radiation_wavelength 0.71073
_diffrn_reflns_av_R_equivalents 0.0289
_diffrn_reflns_av_unetI/netI 0.0198
_diffrn_reflns_Laue_measured_fraction_full 0.999
_diffrn_reflns_Laue_measured_fraction_max 0.999
_diffrn_reflns_limit_h_max 9
_diffrn_reflns_limit_h_min -8
_diffrn_reflns_limit_k_max 13
_diffrn_reflns_limit_k_min -13
_diffrn_reflns_limit_l_max 18
_diffrn_reflns_limit_l_min -18
_diffrn_reflns_number 10420
_diffrn_reflns_point_group_measured_fraction_full 0.999
_diffrn_reflns_point_group_measured_fraction_max 0.999
_diffrn_reflns_theta_full 24.997
_diffrn_reflns_theta_max 24.997
_diffrn_reflns_theta_min 2.951
_exptl_absorpt_coefficient_mu 0.085
_exptl_absorpt_correction_T_max 1.00000
_exptl_absorpt_correction_T_min 0.52239
_exptl_absorpt_correction_type multi-scan
_exptl_absorpt_process_details
;
CrysAlisPro, Agilent Technologies,
Version 1.171.37.35 (release 13-08-2014 CrysAlis171 .NET)
(compiled Aug 13 2014,18:06:01)
Empirical absorption correction using spherical harmonics,
 implemented in SCALE3 ABSPACK scaling algorithm.
;
_exptl_crystal_colour yellow
_exptl_crystal_density_diffrn 1.240
_exptl_crystal_density_method 'not measured'
_exptl_crystal_description block
_exptl_crystal_F_000 552
_exptl_crystal_preparation chemosensor
_exptl_crystal_recrystallization_method 'Re-crystallisation from solvent: Ether'
_exptl_crystal_size_max 0.240
_exptl_crystal_size_mid 0.230
_exptl_crystal_size_min 0.210
_refine_diff_density_max 0.126
_refine_diff_density_min -0.207
_refine_diff_density_rms 0.049
_refine_ls_abs_structure_details
;
 Flack x determined using 877 quotients [(I+)-(I-)]/[(I+)+(I-)]
 (Parsons, Flack and Wagner, Acta Cryst. B69 (2013) 249-259).
;
_refine_ls_abs_structure_Flack 0.5(5)
_refine_ls_extinction_method none
_refine_ls_goodness_of_fit_ref 1.164
_refine_ls_hydrogen_treatment riding
_refine_ls_matrix_type full
_refine_ls_number_parameters 173
_refine_ls_number_reflns 2439
_refine_ls_number_restraints 0
_refine_ls_restrained_S_all 1.164
_refine_ls_R_factor_all 0.0432
_refine_ls_R_factor_gt 0.0403
_refine_ls_shift/su_max 0.000
_refine_ls_shift/su_mean 0.000
_refine_ls_structure_factor_coef Fsqd
_refine_ls_weighting_details 'w=1/[\s^2^(Fo^2^)+(0.0529P)^2^+0.1683P] where P=(Fo^2^+2Fc^2^)/3'
_refine_ls_weighting_scheme calc
_refine_ls_wR_factor_gt 0.1086
_refine_ls_wR_factor_ref 0.1110
_reflns_Friedel_coverage 0.712
_reflns_Friedel_fraction_full 1.000
_reflns_Friedel_fraction_max 1.000
_reflns_number_gt 2280
_reflns_number_total 2439
_reflns_threshold_expression 'I > 2\s(I)'
_cod_data_source_file c8qi01127c2.cif
_cod_data_source_block shelx
_cod_database_code 4349947
_shelx_shelxl_version_number 2014/7
_shelx_space_group_comment
;
The symmetry employed for this shelxl refinement is uniquely defined
by the following loop, which should always be used as a source of
symmetry information in preference to the above space-group names.
They are only intended as comments.
;
_shelx_estimated_absorpt_t_min 0.980
_shelx_estimated_absorpt_t_max 0.982

loop_
_space_group_symop_operation_xyz
'x, y, z'
'-x+1/2, -y, z+1/2'
'-x, y+1/2, -z+1/2'
'x+1/2, -y+1/2, -z'

loop_
_atom_site_label
_atom_site_type_symbol
_atom_site_fract_x
_atom_site_fract_y
_atom_site_fract_z
_atom_site_U_iso_or_equiv
_atom_site_adp_type
_atom_site_occupancy
_atom_site_site_symmetry_order
_atom_site_calc_flag
_atom_site_refinement_flags_posn
_atom_site_refinement_flags_adp
O1 O 0.8114(2) 0.82970(16) 0.64771(14) 0.0628(5) Uani 1 1 d . .
H1 H 0.8664 0.7703 0.6362 0.094 Uiso 1 1 calc R U
O2 O 0.5982(3) 1.00380(17) 0.67676(15) 0.0745(7) Uani 1 1 d . .
N2 N 1.1216(3) 0.27278(18) 0.60887(14) 0.0521(5) Uani 1 1 d . .
N3 N 1.0456(4) 0.1308(2) 0.52268(19) 0.0735(8) Uani 1 1 d . .
C1 C 0.4920(5) 1.1047(3) 0.6835(3) 0.0903(12) Uani 1 1 d . .
H1A H 0.4442 1.1234 0.6291 0.135 Uiso 1 1 calc R U
H1B H 0.5609 1.1691 0.7034 0.135 Uiso 1 1 calc R U
H1C H 0.3989 1.0899 0.7227 0.135 Uiso 1 1 calc R U
C2 C 0.5235(4) 0.9029(2) 0.64909(17) 0.0538(6) Uani 1 1 d . .
C3 C 0.3477(4) 0.8855(3) 0.63516(19) 0.0689(8) Uani 1 1 d . .
H3 H 0.2689 0.9452 0.6466 0.083 Uiso 1 1 calc R U
C4 C 0.2879(4) 0.7794(3) 0.6042(2) 0.0793(10) Uani 1 1 d . .
H4 H 0.1694 0.7689 0.5945 0.095 Uiso 1 1 calc R U
C5 C 0.4005(4) 0.6909(3) 0.5879(2) 0.0715(9) Uani 1 1 d . .
H5 H 0.3586 0.6205 0.5667 0.086 Uiso 1 1 calc R U
C6 C 0.5793(4) 0.7047(2) 0.60279(17) 0.0522(6) Uani 1 1 d . .
C7 C 0.6412(4) 0.8115(2) 0.63307(16) 0.0488(6) Uani 1 1 d . .
C8 C 0.6974(4) 0.6081(2) 0.58684(17) 0.0580(7) Uani 1 1 d . .
H8 H 0.6530 0.5389 0.5648 0.070 Uiso 1 1 calc R U
C9 C 0.9709(4) 0.5152(2) 0.58210(18) 0.0592(7) Uani 1 1 d . .
H9A H 1.0526 0.5369 0.5380 0.071 Uiso 1 1 calc R U
H9B H 0.8997 0.4515 0.5611 0.071 Uiso 1 1 calc R U
C10 C 1.0702(4) 0.4752(2) 0.65910(18) 0.0584(7) Uani 1 1 d . .
H10A H 0.9882 0.4459 0.7007 0.070 Uiso 1 1 calc R U
H10B H 1.1301 0.5416 0.6837 0.070 Uiso 1 1 calc R U
C11 C 1.2022(4) 0.3806(2) 0.63952(18) 0.0579(7) Uani 1 1 d . .
H11A H 1.2828 0.4093 0.5971 0.069 Uiso 1 1 calc R U
H11B H 1.2685 0.3635 0.6902 0.069 Uiso 1 1 calc R U
C12 C 1.1308(4) 0.2288(2) 0.53078(19) 0.0611(7) Uani 1 1 d . .
H12 H 1.1914 0.2643 0.4868 0.073 Uiso 1 1 calc R U
C13 C 0.9773(4) 0.1108(3) 0.6011(2) 0.0718(8) Uani 1 1 d . .
H13 H 0.9094 0.0465 0.6155 0.086 Uiso 1 1 calc R U
C14 C 1.0219(5) 0.1969(2) 0.6545(2) 0.0679(8) Uani 1 1 d . .
H14 H 0.9911 0.2035 0.7112 0.081 Uiso 1 1 calc R U
N1 N 0.8594(3) 0.61527(18) 0.60201(15) 0.0565(6) Uani 1 1 d . .

loop_
_atom_site_aniso_label
_atom_site_aniso_U_11
_atom_site_aniso_U_22
_atom_site_aniso_U_33
_atom_site_aniso_U_23
_atom_site_aniso_U_13
_atom_site_aniso_U_12
O1 0.0444(11) 0.0486(9) 0.0953(14) -0.0157(10) -0.0120(10) 0.0041(8)
O2 0.0677(14) 0.0553(11) 0.1004(16) -0.0123(11) -0.0106(12) 0.0189(10)
N2 0.0551(13) 0.0397(10) 0.0614(12) -0.0017(9) 0.0014(11) 0.0069(10)
N3 0.0689(17) 0.0543(14) 0.0973(19) -0.0227(13) -0.0056(16) 0.0046(13)
C1 0.100(3) 0.072(2) 0.099(2) -0.0138(19) 0.000(2) 0.038(2)
C2 0.0522(16) 0.0550(14) 0.0541(13) 0.0035(12) -0.0019(12) 0.0066(12)
C3 0.0483(16) 0.086(2) 0.0722(18) 0.0135(17) 0.0020(14) 0.0177(16)
C4 0.0428(16) 0.101(2) 0.094(2) 0.013(2) -0.0098(17) -0.0074(18)
C5 0.0534(18) 0.0717(19) 0.089(2) 0.0038(17) -0.0127(17) -0.0149(15)
C6 0.0496(15) 0.0527(14) 0.0541(13) 0.0065(12) -0.0074(12) -0.0067(11)
C7 0.0425(14) 0.0517(14) 0.0521(13) 0.0057(11) -0.0048(11) 0.0015(11)
C8 0.0683(19) 0.0453(13) 0.0604(15) -0.0033(12) -0.0088(14) -0.0087(13)
C9 0.0714(18) 0.0446(13) 0.0617(15) -0.0109(12) -0.0066(14) 0.0069(13)
C10 0.0732(19) 0.0433(12) 0.0586(15) -0.0085(12) -0.0008(14) 0.0042(12)
C11 0.0616(18) 0.0454(13) 0.0667(16) -0.0049(12) -0.0051(14) 0.0018(12)
C12 0.0625(19) 0.0530(15) 0.0679(17) -0.0081(13) 0.0030(14) 0.0083(14)
C13 0.0602(18) 0.0468(14) 0.108(2) 0.0055(17) -0.0019(19) 0.0012(13)
C14 0.078(2) 0.0527(15) 0.0735(17) 0.0113(14) 0.0076(17) -0.0017(14)
N1 0.0599(14) 0.0427(10) 0.0669(13) -0.0050(10) -0.0097(12) 0.0018(10)

loop_
_atom_type_symbol
_atom_type_description
_atom_type_scat_dispersion_real
_atom_type_scat_dispersion_imag
_atom_type_scat_source
C C 0.0033 0.0016 'International Tables Vol C Tables 4.2.6.8 and 6.1.1.4'
H H 0.0000 0.0000 'International Tables Vol C Tables 4.2.6.8 and 6.1.1.4'
N N 0.0061 0.0033 'International Tables Vol C Tables 4.2.6.8 and 6.1.1.4'
O O 0.0106 0.0060 'International Tables Vol C Tables 4.2.6.8 and 6.1.1.4'

loop_
_geom_angle_atom_site_label_1
_geom_angle_atom_site_label_2
_geom_angle_atom_site_label_3
_geom_angle
C7 O1 H1 109.5
C2 O2 C1 118.2(3)
C12 N2 C14 106.2(2)
C12 N2 C11 127.0(2)
C14 N2 C11 126.8(2)
C12 N3 C13 104.3(3)
O2 C1 H1A 109.5
O2 C1 H1B 109.5
H1A C1 H1B 109.5
O2 C1 H1C 109.5
H1A C1 H1C 109.5
H1B C1 H1C 109.5
O2 C2 C3 125.8(3)
O2 C2 C7 114.8(2)
C3 C2 C7 119.4(3)
C2 C3 C4 120.4(3)
C2 C3 H3 119.8
C4 C3 H3 119.8
C5 C4 C3 120.7(3)
C5 C4 H4 119.7
C3 C4 H4 119.7
C4 C5 C6 120.5(3)
C4 C5 H5 119.7
C6 C5 H5 119.7
C7 C6 C5 119.3(3)
C7 C6 C8 120.9(2)
C5 C6 C8 119.8(3)
O1 C7 C6 121.7(2)
O1 C7 C2 118.6(2)
C6 C7 C2 119.7(3)
N1 C8 C6 122.0(2)
N1 C8 H8 119.0
C6 C8 H8 119.0
N1 C9 C10 111.0(2)
N1 C9 H9A 109.4
C10 C9 H9A 109.4
N1 C9 H9B 109.4
C10 C9 H9B 109.4
H9A C9 H9B 108.0
C9 C10 C11 112.9(2)
C9 C10 H10A 109.0
C11 C10 H10A 109.0
C9 C10 H10B 109.0
C11 C10 H10B 109.0
H10A C10 H10B 107.8
N2 C11 C10 112.8(2)
N2 C11 H11A 109.0
C10 C11 H11A 109.0
N2 C11 H11B 109.0
C10 C11 H11B 109.0
H11A C11 H11B 107.8
N3 C12 N2 112.9(3)
N3 C12 H12 123.6
N2 C12 H12 123.6
C14 C13 N3 110.5(3)
C14 C13 H13 124.7
N3 C13 H13 124.7
C13 C14 N2 106.1(3)
C13 C14 H14 127.0
N2 C14 H14 127.0
C8 N1 C9 118.8(2)

loop_
_geom_bond_atom_site_label_1
_geom_bond_atom_site_label_2
_geom_bond_distance
O1 C7 1.343(3)
O1 H1 0.8200
O2 C2 1.361(4)
O2 C1 1.417(4)
N2 C12 1.336(4)
N2 C14 1.363(4)
N2 C11 1.463(3)
N3 C12 1.304(4)
N3 C13 1.366(5)
C1 H1A 0.9600
C1 H1B 0.9600
C1 H1C 0.9600
C2 C3 1.382(4)
C2 C7 1.405(4)
C3 C4 1.387(5)
C3 H3 0.9300
C4 C5 1.356(5)
C4 H4 0.9300
C5 C6 1.401(4)
C5 H5 0.9300
C6 C7 1.396(4)
C6 C8 1.451(4)
C8 N1 1.269(4)
C8 H8 0.9300
C9 N1 1.463(3)
C9 C10 1.508(4)
C9 H9A 0.9700
C9 H9B 0.9700
C10 C11 1.514(4)
C10 H10A 0.9700
C10 H10B 0.9700
C11 H11A 0.9700
C11 H11B 0.9700
C12 H12 0.9300
C13 C14 1.342(5)
C13 H13 0.9300
C14 H14 0.9300

loop_
_geom_torsion_atom_site_label_1
_geom_torsion_atom_site_label_2
_geom_torsion_atom_site_label_3
_geom_torsion_atom_site_label_4
_geom_torsion
C1 O2 C2 C3 -7.4(5)
C1 O2 C2 C7 171.7(3)
O2 C2 C3 C4 177.9(3)
C7 C2 C3 C4 -1.2(4)
C2 C3 C4 C5 0.7(5)
C3 C4 C5 C6 0.5(5)
C4 C5 C6 C7 -1.2(5)
C4 C5 C6 C8 178.6(3)
C5 C6 C7 O1 -179.4(3)
C8 C6 C7 O1 0.7(4)
C5 C6 C7 C2 0.7(4)
C8 C6 C7 C2 -179.1(2)
O2 C2 C7 O1 1.4(4)
C3 C2 C7 O1 -179.4(3)
O2 C2 C7 C6 -178.7(2)
C3 C2 C7 C6 0.5(4)
C7 C6 C8 N1 2.2(4)
C5 C6 C8 N1 -177.6(3)
N1 C9 C10 C11 -173.6(2)
C12 N2 C11 C10 110.7(3)
C14 N2 C11 C10 -69.3(3)
C9 C10 C11 N2 -63.7(3)
C13 N3 C12 N2 0.0(4)
C14 N2 C12 N3 -0.2(4)
C11 N2 C12 N3 179.8(3)
C12 N3 C13 C14 0.2(4)
N3 C13 C14 N2 -0.3(4)
C12 N2 C14 C13 0.3(3)
C11 N2 C14 C13 -179.7(3)
C6 C8 N1 C9 -178.4(2)
C10 C9 N1 C8 -123.8(3)
